data_4501684
loop_
_publ_author_name
'Long, Sihui'
'Li, Tonglei'

_publ_section_title
;
 Enforcing Molecule&#x2019;s \p-Conjugation and Consequent Formation of
 the Acid&#x2212;Acid Homosynthon over the Acid&#x2212;Pyridine
 Heterosynthon in 2-Anilinonicotinic Acids
;
_journal_issue 6
_journal_name_full 'Crystal Growth &amp; Design'
_journal_page_first 2465
_journal_paper_doi 10.1021/cg100227s
_journal_volume 10
_journal_year 2010
_chemical_formula_moiety 'C12 H9 F N2 O2'
_chemical_formula_sum 'C12 H9 F N2 O2'
_chemical_formula_weight 232.21
_chemical_name_systematic
; 
 ? 
;
_space_group_IT_number 2
_symmetry_cell_setting triclinic
_symmetry_space_group_name_Hall '-P 1'
_symmetry_space_group_name_H-M 'P -1'
_atom_sites_solution_hydrogens geom
_atom_sites_solution_primary direct
_atom_sites_solution_secondary difmap
_audit_creation_method SHELXL-97
_cell_angle_alpha 109.4485(9)
_cell_angle_beta 97.4322(9)
_cell_angle_gamma 96.3926(9)
_cell_formula_units_Z 2
_cell_length_a 3.7408(1)
_cell_length_b 10.3642(2)
_cell_length_c 14.0516(3)
_cell_measurement_reflns_used 2269
_cell_measurement_temperature 90(2)
_cell_measurement_theta_max 27.48
_cell_measurement_theta_min 1.00
_cell_volume 502.39(2)
_computing_cell_refinement 'DENZO-SMN (Nonius, 1997)'
_computing_data_collection 'COLLECT (Nonius, 1997)'
_computing_data_reduction 'DENZO-SMN (Nonius, 1997)'
_computing_molecular_graphics 'XP in SHELXTL (Bruker, 1995)'
_computing_publication_material 'SHELX-97 and local procedures'
_computing_structure_refinement 'SHELXL-97 (Sheldrick, 1997)'
_computing_structure_solution 'SHELXS-97 (Sheldrick, 1990)'
_diffrn_ambient_temperature 90(2)
_diffrn_detector_area_resol_mean 18
_diffrn_measured_fraction_theta_full 0.992
_diffrn_measured_fraction_theta_max 0.992
_diffrn_measurement_device_type 'Nonius KappaCCD diffractometer'
_diffrn_measurement_method '\w scans at fixed \c = 55\%'
_diffrn_radiation_monochromator graphite
_diffrn_radiation_source 'fine-focus sealed tube'
_diffrn_radiation_type MoK\a
_diffrn_radiation_wavelength 0.71073
_diffrn_reflns_av_R_equivalents 0.0212
_diffrn_reflns_av_sigmaI/netI 0.0282
_diffrn_reflns_limit_h_max 4
_diffrn_reflns_limit_h_min -4
_diffrn_reflns_limit_k_max 13
_diffrn_reflns_limit_k_min -13
_diffrn_reflns_limit_l_max 18
_diffrn_reflns_limit_l_min -18
_diffrn_reflns_number 4536
_diffrn_reflns_theta_full 27.45
_diffrn_reflns_theta_max 27.45
_diffrn_reflns_theta_min 1.56
_exptl_absorpt_coefficient_mu 0.119
_exptl_absorpt_correction_T_max 0.9882
_exptl_absorpt_correction_T_min 0.9651
_exptl_absorpt_correction_type multi-scan
_exptl_absorpt_process_details 'Scalepack (Otwinowski & Minor, 1997)'
_exptl_crystal_colour yellow
_exptl_crystal_density_diffrn 1.535
_exptl_crystal_density_method 'not measured'
_exptl_crystal_description block
_exptl_crystal_F_000 240
_exptl_crystal_size_max 0.30
_exptl_crystal_size_mid 0.20
_exptl_crystal_size_min 0.10
_refine_diff_density_max 0.322
_refine_diff_density_min -0.292
_refine_diff_density_rms 0.045
_refine_ls_extinction_method none
_refine_ls_goodness_of_fit_ref 1.064
_refine_ls_hydrogen_treatment constr
_refine_ls_matrix_type full
_refine_ls_number_parameters 180
_refine_ls_number_reflns 2281
_refine_ls_number_restraints 219
_refine_ls_restrained_S_all 1.017
_refine_ls_R_factor_all 0.0399
_refine_ls_R_factor_gt 0.0358
_refine_ls_shift/su_max 0.001
_refine_ls_shift/su_mean 0.000
_refine_ls_structure_factor_coef Fsqd
_refine_ls_weighting_details 'calc w=1/[\s^2^(Fo^2^)+(0.0529P)^2^+0.1613P] where P=(Fo^2^+2Fc^2^)/3'
_refine_ls_weighting_scheme calc
_refine_ls_wR_factor_gt 0.0979
_refine_ls_wR_factor_ref 0.1013
_reflns_number_gt 2043
_reflns_number_total 2281
_reflns_threshold_expression >2\s(I)
_cod_data_source_file cg100227s_si_002.cif
_cod_data_source_block k08148
_cod_original_sg_symbol_H-M P-1
_cod_database_code 4501684

loop_
_symmetry_equiv_pos_as_xyz
'x, y, z'
'-x, -y, -z'

loop_
_atom_site_label
_atom_site_type_symbol
_atom_site_fract_x
_atom_site_fract_y
_atom_site_fract_z
_atom_site_U_iso_or_equiv
_atom_site_adp_type
_atom_site_occupancy
_atom_site_symmetry_multiplicity
_atom_site_calc_flag
_atom_site_refinement_flags
_atom_site_disorder_assembly
_atom_site_disorder_group
N1 N 0.7127(2) 0.97378(9) 0.87189(6) 0.0139(2) Uani 1 1 d . . .
C2 C 0.5623(3) 0.94950(10) 0.77410(7) 0.0123(2) Uani 1 1 d . B .
C3 C 0.4135(3) 1.05404(10) 0.74393(7) 0.0124(2) Uani 1 1 d . . .
C4 C 0.4354(3) 1.18403(10) 0.81940(8) 0.0139(2) Uani 1 1 d . . .
H4 H 0.3396 1.2559 0.8018 0.017 Uiso 1 1 calc R . .
C5 C 0.5955(3) 1.20897(10) 0.91959(8) 0.0153(2) Uani 1 1 d . . .
H5 H 0.6149 1.2973 0.9715 0.018 Uiso 1 1 calc R . .
C6 C 0.7269(3) 1.09974(10) 0.94137(8) 0.0146(2) Uani 1 1 d . . .
H6 H 0.8339 1.1158 1.0102 0.018 Uiso 1 1 calc R . .
N7 N 0.5615(2) 0.82194(9) 0.70303(6) 0.0145(2) Uani 1 1 d . . .
H7 H 0.4902 0.8141 0.6389 0.017 Uiso 1 1 calc R A 1
C8 C 0.6575(3) 0.70122(10) 0.71693(8) 0.0140(2) Uani 0.704(2) 1 d PDU B 1
C9 C 0.656(3) 0.6737(8) 0.8075(5) 0.0144(7) Uani 0.704(2) 1 d PDU B 1
H9 H 0.5992 0.7391 0.8669 0.017 Uiso 0.704(2) 1 calc PR B 1
C10 C 0.740(4) 0.5469(8) 0.8067(5) 0.0171(6) Uani 0.704(2) 1 d PDU B 1
F1 F 0.7454(3) 0.52312(10) 0.89585(7) 0.0270(3) Uani 0.704(2) 1 d PDU B 1
C11 C 0.808(3) 0.4445(7) 0.7226(5) 0.0176(6) Uani 0.704(2) 1 d PDU B 1
H11 H 0.8533 0.3573 0.7254 0.021 Uiso 0.704(2) 1 calc PR B 1
C12 C 0.809(4) 0.4745(8) 0.6332(5) 0.0177(7) Uani 0.704(2) 1 d PDU B 1
H12 H 0.8592 0.4074 0.5736 0.021 Uiso 0.704(2) 1 calc PR B 1
C13 C 0.736(4) 0.6014(7) 0.6304(5) 0.0161(8) Uani 0.704(2) 1 d PDU B 1
H13 H 0.7400 0.6210 0.5690 0.019 Uiso 0.704(2) 1 calc PR B 1
C8' C 0.6575(3) 0.70122(10) 0.71693(8) 0.0140(2) Uani 0.296(2) 1 d PDU B 2
C9' C 0.711(9) 0.5935(17) 0.6311(13) 0.0161(8) Uani 0.296(2) 1 d PDU B 2
H9' H 0.6919 0.6029 0.5657 0.019 Uiso 0.296(2) 1 calc PR B 2
C10' C 0.794(10) 0.4728(19) 0.6440(13) 0.0177(7) Uani 0.296(2) 1 d PDU B 2
F1' F 0.8593(7) 0.3733(2) 0.55971(17) 0.0224(7) Uani 0.296(2) 1 d PDU B 2
C11' C 0.826(9) 0.4501(17) 0.7352(13) 0.0176(6) Uani 0.296(2) 1 d PDU B 2
H11' H 0.8956 0.3673 0.7410 0.021 Uiso 0.296(2) 1 calc PR B 2
C12' C 0.752(9) 0.554(2) 0.8185(12) 0.0171(6) Uani 0.296(2) 1 d PDU B 2
H12' H 0.7449 0.5393 0.8813 0.021 Uiso 0.296(2) 1 calc PR B 2
C13' C 0.689(7) 0.680(2) 0.8112(11) 0.0144(7) Uani 0.296(2) 1 d PDU B 2
H13' H 0.6660 0.7538 0.8711 0.017 Uiso 0.296(2) 1 calc PR B 2
C14 C 0.2422(3) 1.02949(10) 0.63794(8) 0.0139(2) Uani 1 1 d . . .
O15 O 0.2293(2) 0.92004(8) 0.56540(5) 0.01873(19) Uani 1 1 d . . .
O16 O 0.0988(2) 1.13485(8) 0.62539(5) 0.01879(19) Uani 1 1 d . . .
H16 H 0.0061 1.1141 0.5634 0.028 Uiso 1 1 calc R . .

loop_
_atom_site_aniso_label
_atom_site_aniso_U_11
_atom_site_aniso_U_22
_atom_site_aniso_U_33
_atom_site_aniso_U_23
_atom_site_aniso_U_13
_atom_site_aniso_U_12
N1 0.0146(4) 0.0137(4) 0.0131(4) 0.0051(3) 0.0008(3) 0.0013(3)
C2 0.0109(4) 0.0130(5) 0.0132(5) 0.0051(4) 0.0022(3) 0.0010(3)
C3 0.0118(4) 0.0134(5) 0.0128(5) 0.0058(4) 0.0025(4) 0.0013(3)
C4 0.0139(5) 0.0133(5) 0.0158(5) 0.0066(4) 0.0034(4) 0.0026(4)
C5 0.0187(5) 0.0123(5) 0.0133(5) 0.0028(4) 0.0028(4) 0.0021(4)
C6 0.0149(5) 0.0166(5) 0.0123(4) 0.0058(4) 0.0012(4) 0.0011(4)
N7 0.0186(4) 0.0129(4) 0.0109(4) 0.0036(3) 0.0001(3) 0.0038(3)
C8 0.0113(4) 0.0113(4) 0.0174(5) 0.0037(4) 0.0002(4) 0.0011(3)
C9 0.012(2) 0.0119(8) 0.0166(6) 0.0035(6) 0.0007(8) 0.0000(10)
C10 0.0187(10) 0.0149(9) 0.0165(15) 0.0061(11) -0.0008(17) 0.0008(9)
F1 0.0474(7) 0.0171(5) 0.0190(5) 0.0106(4) 0.0029(4) 0.0065(4)
C11 0.0151(13) 0.0123(7) 0.0232(17) 0.0051(10) -0.0006(16) 0.0026(8)
C12 0.0160(12) 0.0147(5) 0.0199(14) 0.0019(8) 0.0051(14) 0.0033(6)
C13 0.0154(19) 0.0154(9) 0.0159(5) 0.0040(5) 0.0026(6) 0.0014(12)
C8' 0.0113(4) 0.0113(4) 0.0174(5) 0.0037(4) 0.0002(4) 0.0011(3)
C9' 0.0154(19) 0.0154(9) 0.0159(5) 0.0040(5) 0.0026(6) 0.0014(12)
C10' 0.0160(12) 0.0147(5) 0.0199(14) 0.0019(8) 0.0051(14) 0.0033(6)
F1' 0.0335(13) 0.0140(11) 0.0176(11) 0.0007(8) 0.0063(9) 0.0086(9)
C11' 0.0151(13) 0.0123(7) 0.0232(17) 0.0051(10) -0.0006(16) 0.0026(8)
C12' 0.0187(10) 0.0149(9) 0.0165(15) 0.0061(11) -0.0008(17) 0.0008(9)
C13' 0.012(2) 0.0119(8) 0.0166(6) 0.0035(6) 0.0007(8) 0.0000(10)
C14 0.0136(5) 0.0147(5) 0.0146(5) 0.0064(4) 0.0028(4) 0.0024(4)
O15 0.0263(4) 0.0163(4) 0.0120(4) 0.0036(3) -0.0010(3) 0.0069(3)
O16 0.0275(4) 0.0171(4) 0.0118(3) 0.0053(3) -0.0014(3) 0.0087(3)

loop_
_atom_type_symbol
_atom_type_description
_atom_type_scat_dispersion_real
_atom_type_scat_dispersion_imag
_atom_type_scat_source
C C 0.0033 0.0016 'International Tables Vol C Tables 4.2.6.8 and 6.1.1.4'
H H 0.0000 0.0000 'International Tables Vol C Tables 4.2.6.8 and 6.1.1.4'
N N 0.0061 0.0033 'International Tables Vol C Tables 4.2.6.8 and 6.1.1.4'
O O 0.0106 0.0060 'International Tables Vol C Tables 4.2.6.8 and 6.1.1.4'
F F 0.0171 0.0103 'International Tables Vol C Tables 4.2.6.8 and 6.1.1.4'

loop_
_geom_angle_atom_site_label_1
_geom_angle_atom_site_label_2
_geom_angle_atom_site_label_3
_geom_angle
C6 N1 C2 118.53(9)
N1 C2 N7 118.02(9)
N1 C2 C3 121.58(9)
N7 C2 C3 120.39(9)
C4 C3 C2 117.68(9)
C4 C3 C14 119.66(9)
C2 C3 C14 122.66(9)
C5 C4 C3 120.45(10)
C5 C4 H4 119.8
C3 C4 H4 119.8
C4 C5 C6 117.41(10)
C4 C5 H5 121.3
C6 C5 H5 121.3
N1 C6 C5 124.34(9)
N1 C6 H6 117.8
C5 C6 H6 117.8
C2 N7 C8 129.72(9)
C2 N7 H7 115.1
C8 N7 H7 115.1
C9 C8 C13 119.9(3)
C9 C8 N7 124.2(4)
C13 C8 N7 115.7(3)
C10 C9 C8 116.9(6)
C10 C9 H9 121.6
C8 C9 H9 121.6
F1 C10 C11 118.8(6)
F1 C10 C9 116.1(5)
C11 C10 C9 125.0(5)
C10 C11 C12 116.9(3)
C10 C11 H11 121.6
C12 C11 H11 121.6
C13 C12 C11 120.5(5)
C13 C12 H12 119.7
C11 C12 H12 119.7
C12 C13 C8 120.7(5)
C12 C13 H13 119.7
C8 C13 H13 119.7
C10' C9' H9' 120.9
F1' C10' C11' 118.9(13)
F1' C10' C9' 116.2(11)
C11' C10' C9' 124.8(11)
C10' C11' C12' 116.5(8)
C10' C11' H11' 121.7
C12' C11' H11' 121.7
C13' C12' C11' 120.9(13)
C13' C12' H12' 119.6
C11' C12' H12' 119.6
C12' C13' H13' 119.4
O15 C14 O16 121.83(9)
O15 C14 C3 123.84(9)
O16 C14 C3 114.34(9)
C14 O16 H16 109.5

loop_
_geom_bond_atom_site_label_1
_geom_bond_atom_site_label_2
_geom_bond_distance
N1 C6 1.3352(14)
N1 C2 1.3439(13)
C2 N7 1.3654(14)
C2 C3 1.4293(14)
C3 C4 1.3956(15)
C3 C14 1.4690(14)
C4 C5 1.3830(15)
C4 H4 0.9500
C5 C6 1.3902(14)
C5 H5 0.9500
C6 H6 0.9500
N7 C8 1.4062(13)
N7 H7 0.8800
C8 C9 1.394(6)
C8 C13 1.399(6)
C9 C10 1.383(5)
C9 H9 0.9500
C10 F1 1.353(6)
C10 C11 1.375(5)
C11 C12 1.392(5)
C11 H11 0.9500
C12 C13 1.385(5)
C12 H12 0.9500
C13 H13 0.9500
C9' C10' 1.384(12)
C9' H9' 0.9500
C10' F1' 1.358(11)
C10' C11' 1.370(11)
C11' C12' 1.386(12)
C11' H11' 0.9500
C12' C13' 1.386(12)
C12' H12' 0.9500
C13' H13' 0.9500
C14 O15 1.2382(13)
C14 O16 1.3212(12)
O16 H16 0.8400

loop_
_geom_torsion_atom_site_label_1
_geom_torsion_atom_site_label_2
_geom_torsion_atom_site_label_3
_geom_torsion_atom_site_label_4
_geom_torsion
C6 N1 C2 N7 177.60(8)
C6 N1 C2 C3 -1.12(14)
N1 C2 C3 C4 1.18(14)
N7 C2 C3 C4 -177.51(9)
N1 C2 C3 C14 -178.97(9)
N7 C2 C3 C14 2.35(15)
C2 C3 C4 C5 -0.18(15)
C14 C3 C4 C5 179.96(9)
C3 C4 C5 C6 -0.80(15)
C2 N1 C6 C5 0.05(15)
C4 C5 C6 N1 0.91(16)
N1 C2 N7 C8 8.49(16)
C3 C2 N7 C8 -172.77(9)
C2 N7 C8 C9 23.0(5)
C2 N7 C8 C13 -161.0(6)
C13 C8 C9 C10 1.1(13)
N7 C8 C9 C10 176.8(7)
C8 C9 C10 F1 178.5(8)
C8 C9 C10 C11 -3.1(16)
F1 C10 C11 C12 -178.5(12)
C9 C10 C11 C12 3.2(18)
C10 C11 C12 C13 -1.1(19)
C11 C12 C13 C8 -0.7(19)
C9 C8 C13 C12 0.7(15)
N7 C8 C13 C12 -175.4(10)
F1' C10' C11' C12' -179(3)
C9' C10' C11' C12' 3(5)
C10' C11' C12' C13' -7(4)
C4 C3 C14 O15 175.89(9)
C2 C3 C14 O15 -3.96(16)
C4 C3 C14 O16 -4.31(14)
C2 C3 C14 O16 175.84(9)
